data_1503242
loop_
_publ_author_name
'Presset, Marc'
'Coquerel, Yoann'
'Rodriguez, Jean'

_publ_section_title
;
 Periselectivity switch of acylketenes in cycloadditions with 1-azadienes:
 microwave-assisted diastereoselective domino three-component synthesis of
 \a-spiro-\d-lactams.
;
_journal_issue 18
_journal_name_full 'Organic letters'
_journal_page_first 4212
_journal_page_last 4215
_journal_paper_doi 10.1021/ol101938r
_journal_volume 12
_journal_year 2010
_chemical_compound_source 'synthesis as described'
_chemical_formula_moiety 'C23 H22 N2 O4'
_chemical_formula_sum 'C23 H22 N2 O4'
_chemical_formula_weight 390.43
_chemical_name_systematic
;
 ?
;
_space_group_IT_number 14
_symmetry_cell_setting monoclinic
_symmetry_Int_Tables_number 14
_symmetry_space_group_name_Hall '-P 2ybc'
_symmetry_space_group_name_H-M 'P 1 21/c 1'
_atom_sites_solution_hydrogens geom
_atom_sites_solution_primary direct
_atom_sites_solution_secondary difmap
_audit_conform_dict_location ftp://ftp.iucr.org/pub/cif_core.dic
_audit_conform_dict_name cif_core.dic
_audit_conform_dict_version 2.4
_audit_creation_date 2010-03-11T11:13:36-00:00
_audit_creation_method 'WinGX routine CIF_UPDATE'
_cell_angle_alpha 90
_cell_angle_beta 91.221(2)
_cell_angle_gamma 90
_cell_formula_units_Z 8
_cell_length_a 10.2408(2)
_cell_length_b 19.6871(4)
_cell_length_c 19.3546(3)
_cell_measurement_reflns_used 38154
_cell_measurement_temperature 293(2)
_cell_measurement_theta_max 28.26
_cell_measurement_theta_min 1.48
_cell_measurement_wavelength 0.71073
_cell_volume 3901.23(13)
_computing_molecular_graphics 'Ortep-3 for Windows (Farrugia, 1997)'
_computing_publication_material 'WinGX publication routines (Farrugia, 1999)'
_computing_structure_refinement 'SHELXL-97 (Sheldrick, 1997)'
_computing_structure_solution 'SHELXS-97 (Sheldrick, 1990)'
_diffrn_ambient_temperature 293(2)
_diffrn_measured_fraction_theta_full 0.953
_diffrn_measured_fraction_theta_max 0.953
_diffrn_measurement_device_type KappaCCD
_diffrn_measurement_method 'Omega + Phi scan'
_diffrn_radiation_monochromator graphite
_diffrn_radiation_probe x-ray
_diffrn_radiation_type MoK\a
_diffrn_radiation_wavelength 0.71073
_diffrn_reflns_av_R_equivalents 0.067
_diffrn_reflns_av_unetI/netI 0.0496
_diffrn_reflns_limit_h_max 13
_diffrn_reflns_limit_h_min 0
_diffrn_reflns_limit_k_max 25
_diffrn_reflns_limit_k_min 0
_diffrn_reflns_limit_l_max 24
_diffrn_reflns_limit_l_min -24
_diffrn_reflns_number 38154
_diffrn_reflns_theta_full 28.26
_diffrn_reflns_theta_max 28.26
_diffrn_reflns_theta_min 1.48
_diffrn_standards_number none
_exptl_absorpt_coefficient_mu 0.092
_exptl_absorpt_correction_type none
_exptl_crystal_colour colourless
_exptl_crystal_density_diffrn 1.329
_exptl_crystal_density_method 'not measured'
_exptl_crystal_description prism
_exptl_crystal_F_000 1648
_exptl_crystal_size_max 0.5
_exptl_crystal_size_mid 0.2
_exptl_crystal_size_min 0.2
_refine_diff_density_max 0.43
_refine_diff_density_min -0.56
_refine_diff_density_rms 0.153
_refine_ls_extinction_method none
_refine_ls_goodness_of_fit_ref 1.099
_refine_ls_hydrogen_treatment constr
_refine_ls_matrix_type full
_refine_ls_number_parameters 523
_refine_ls_number_reflns 9224
_refine_ls_number_restraints 0
_refine_ls_restrained_S_all 1.099
_refine_ls_R_factor_all 0.1289
_refine_ls_R_factor_gt 0.0718
_refine_ls_shift/su_max 0
_refine_ls_shift/su_mean 0
_refine_ls_structure_factor_coef Fsqd
_refine_ls_weighting_details 'calc w=1/[\s^2^(Fo^2^)+(0.1403P)^2^+0.6683P] where P=(Fo^2^+2Fc^2^)/3'
_refine_ls_weighting_scheme calc
_refine_ls_wR_factor_gt 0.1942
_refine_ls_wR_factor_ref 0.2491
_reflns_number_gt 5650
_reflns_number_total 9224
_reflns_threshold_expression >2sigma(I)
_cod_data_source_file ol101938r_si_001.cif
_cod_data_source_block map5090
_cod_original_sg_symbol_H-M 'P 21/c'
_cod_database_code 1503242

loop_
_symmetry_equiv_pos_as_xyz
'x, y, z'
'-x, y+1/2, -z+1/2'
'-x, -y, -z'
'x, -y-1/2, z-1/2'

loop_
_atom_site_label
_atom_site_type_symbol
_atom_site_fract_x
_atom_site_fract_y
_atom_site_fract_z
_atom_site_U_iso_or_equiv
_atom_site_adp_type
_atom_site_occupancy
_atom_site_symmetry_multiplicity
_atom_site_calc_flag
_atom_site_refinement_flags
C1 C 0.0641(3) 0.15287(13) 0.16895(15) 0.0512(6) Uani 1 1 d .
H1 H 0.0596 0.1128 0.1436 0.061 Uiso 1 1 calc R
C2 C -0.0437(3) 0.17906(13) 0.19165(15) 0.0523(7) Uani 1 1 d .
H2 H -0.1226 0.1573 0.182 0.063 Uiso 1 1 calc R
C3 C -0.0434(2) 0.24383(12) 0.23321(12) 0.0421(5) Uani 1 1 d .
H3 H -0.0245 0.231 0.2813 0.051 Uiso 1 1 calc R
C4 C 0.0724(2) 0.29023(11) 0.20996(11) 0.0360(5) Uani 1 1 d .
C5 C 0.1993(2) 0.24870(12) 0.20730(12) 0.0398(5) Uani 1 1 d .
C6 C 0.0429(2) 0.32034(12) 0.13724(11) 0.0397(5) Uani 1 1 d .
C7 C 0.0107(3) 0.39389(13) 0.14532(13) 0.0490(6) Uani 1 1 d .
H7A H -0.0814 0.4 0.1541 0.059 Uiso 1 1 calc R
H7B H 0.0327 0.4192 0.1042 0.059 Uiso 1 1 calc R
C8 C 0.0945(3) 0.41685(12) 0.20741(12) 0.0433(6) Uani 1 1 d .
C9 C 0.0912(2) 0.35399(12) 0.25494(11) 0.0405(5) Uani 1 1 d .
H9A H 0.1722 0.3507 0.2816 0.049 Uiso 1 1 calc R
H9B H 0.0198 0.358 0.2869 0.049 Uiso 1 1 calc R
C10 C 0.2334(3) 0.43158(15) 0.18347(15) 0.0592(7) Uani 1 1 d .
H10A H 0.2677 0.3921 0.1612 0.089 Uiso 1 1 calc R
H10B H 0.2879 0.443 0.2227 0.089 Uiso 1 1 calc R
H10C H 0.2315 0.4689 0.1515 0.089 Uiso 1 1 calc R
C11 C 0.0389(3) 0.47917(14) 0.24292(15) 0.0611(8) Uani 1 1 d .
H11A H 0.0399 0.5171 0.2117 0.092 Uiso 1 1 calc R
H11B H 0.0911 0.4896 0.2833 0.092 Uiso 1 1 calc R
H11C H -0.0492 0.4701 0.2561 0.092 Uiso 1 1 calc R
C12 C -0.1741(2) 0.27942(13) 0.23223(13) 0.0438(6) Uani 1 1 d .
C13 C -0.2521(3) 0.28358(15) 0.17284(15) 0.0557(7) Uani 1 1 d .
H13 H -0.2239 0.2638 0.1321 0.067 Uiso 1 1 calc R
C14 C -0.3716(3) 0.31684(17) 0.1734(2) 0.0707(9) Uani 1 1 d .
H14 H -0.4233 0.3187 0.1334 0.085 Uiso 1 1 calc R
C15 C -0.4136(3) 0.34692(16) 0.2329(2) 0.0743(10) Uani 1 1 d .
H15 H -0.4929 0.3699 0.2331 0.089 Uiso 1 1 calc R
C16 C -0.3385(3) 0.34295(15) 0.29159(19) 0.0679(9) Uani 1 1 d .
H16 H -0.3674 0.363 0.332 0.081 Uiso 1 1 calc R
C17 C -0.2201(3) 0.30954(14) 0.29189(15) 0.0536(7) Uani 1 1 d .
H17 H -0.1704 0.3072 0.3326 0.064 Uiso 1 1 calc R
C18 C 0.3030(2) 0.14342(12) 0.17227(12) 0.0408(5) Uani 1 1 d .
C19 C 0.3081(3) 0.07712(12) 0.19766(13) 0.0465(6) Uani 1 1 d .
H19 H 0.2378 0.0597 0.2216 0.056 Uiso 1 1 calc R
C20 C 0.4168(3) 0.03735(13) 0.18745(13) 0.0491(6) Uani 1 1 d .
H20 H 0.4204 -0.0071 0.2035 0.059 Uiso 1 1 calc R
C21 C 0.5196(2) 0.06519(13) 0.15295(12) 0.0440(6) Uani 1 1 d .
C22 C 0.5177(3) 0.13080(14) 0.12832(14) 0.0528(7) Uani 1 1 d .
H22 H 0.5893 0.1485 0.1057 0.063 Uiso 1 1 calc R
C23 C 0.4081(3) 0.16968(13) 0.13778(13) 0.0504(6) Uani 1 1 d .
H23 H 0.4048 0.2139 0.1209 0.06 Uiso 1 1 calc R
C24 C 0.3129(2) 0.32757(13) 0.45643(13) 0.0441(6) Uani 1 1 d .
H24 H 0.3176 0.3681 0.481 0.053 Uiso 1 1 calc R
C25 C 0.4213(2) 0.30041(12) 0.43380(13) 0.0450(6) Uani 1 1 d .
H25 H 0.5003 0.3222 0.443 0.054 Uiso 1 1 calc R
C26 C 0.4210(2) 0.23518(12) 0.39350(12) 0.0402(5) Uani 1 1 d .
H26 H 0.4005 0.2469 0.3453 0.048 Uiso 1 1 calc R
C27 C 0.3068(2) 0.18912(11) 0.41906(11) 0.0363(5) Uani 1 1 d .
C28 C 0.1799(2) 0.23074(12) 0.42066(11) 0.0391(5) Uani 1 1 d .
C29 C 0.3402(2) 0.16057(12) 0.49225(12) 0.0389(5) Uani 1 1 d .
C30 C 0.3688(3) 0.08618(13) 0.48539(13) 0.0485(6) Uani 1 1 d .
H30A H 0.3467 0.0621 0.5273 0.058 Uiso 1 1 calc R
H30B H 0.4604 0.0788 0.4762 0.058 Uiso 1 1 calc R
C31 C 0.2830(3) 0.06233(12) 0.42435(13) 0.0466(6) Uani 1 1 d .
C32 C 0.2879(2) 0.12444(12) 0.37547(12) 0.0425(6) Uani 1 1 d .
H32A H 0.3596 0.1195 0.3439 0.051 Uiso 1 1 calc R
H32B H 0.2073 0.1275 0.3484 0.051 Uiso 1 1 calc R
C33 C 0.3346(4) -0.00119(15) 0.39014(17) 0.0712(9) Uani 1 1 d .
H33A H 0.4239 0.0058 0.3777 0.107 Uiso 1 1 calc R
H33B H 0.283 -0.0109 0.3493 0.107 Uiso 1 1 calc R
H33C H 0.3296 -0.0387 0.4217 0.107 Uiso 1 1 calc R
C34 C 0.1441(3) 0.05046(15) 0.44958(17) 0.0629(8) Uani 1 1 d .
H34A H 0.0881 0.0386 0.4111 0.094 Uiso 1 1 calc R
H34B H 0.1125 0.0912 0.4708 0.094 Uiso 1 1 calc R
H34C H 0.1448 0.0141 0.4827 0.094 Uiso 1 1 calc R
C35 C 0.5514(2) 0.19941(13) 0.39417(14) 0.0477(6) Uani 1 1 d .
C36 C 0.6295(3) 0.19564(15) 0.45363(17) 0.0599(7) Uani 1 1 d .
H36 H 0.6022 0.2162 0.4941 0.072 Uiso 1 1 calc R
C37 C 0.7487(3) 0.16113(18) 0.4530(2) 0.0839(11) Uani 1 1 d .
H37 H 0.8011 0.1591 0.4928 0.101 Uiso 1 1 calc R
C38 C 0.7882(3) 0.13006(19) 0.3931(3) 0.0948(14) Uani 1 1 d .
H38 H 0.8667 0.1064 0.3927 0.114 Uiso 1 1 calc R
C39 C 0.7124(4) 0.13395(18) 0.3345(2) 0.0861(12) Uani 1 1 d .
H39 H 0.7401 0.1132 0.2942 0.103 Uiso 1 1 calc R
C40 C 0.5957(3) 0.16825(15) 0.33428(17) 0.0619(8) Uani 1 1 d .
H40 H 0.5455 0.1707 0.2937 0.074 Uiso 1 1 calc R
C41 C 0.0757(2) 0.33845(12) 0.44879(11) 0.0387(5) Uani 1 1 d .
C42 C -0.0406(3) 0.31290(13) 0.47388(13) 0.0470(6) Uani 1 1 d .
H42 H -0.0452 0.2679 0.4883 0.056 Uiso 1 1 calc R
C43 C -0.1490(3) 0.35400(14) 0.47752(13) 0.0500(6) Uani 1 1 d .
H43 H -0.227 0.3369 0.4941 0.06 Uiso 1 1 calc R
C44 C -0.1407(3) 0.42071(13) 0.45630(12) 0.0446(6) Uani 1 1 d .
C45 C -0.0262(3) 0.44709(13) 0.43187(12) 0.0470(6) Uani 1 1 d .
H45 H -0.0217 0.4923 0.4183 0.056 Uiso 1 1 calc R
C46 C 0.0819(3) 0.40571(12) 0.42766(12) 0.0431(6) Uani 1 1 d .
H46 H 0.1593 0.4229 0.4106 0.052 Uiso 1 1 calc R
N1 N 0.1880(2) 0.18299(10) 0.18142(10) 0.0437(5) Uani 1 1 d .
N2 N 0.6358(3) 0.02367(13) 0.14163(12) 0.0572(6) Uani 1 1 d .
N3 N 0.18937(19) 0.29695(10) 0.44452(10) 0.0404(5) Uani 1 1 d .
N4 N -0.2565(3) 0.46403(13) 0.46009(11) 0.0564(6) Uani 1 1 d .
O1 O 0.30338(16) 0.27107(9) 0.22651(10) 0.0531(5) Uani 1 1 d .
O2 O 0.0486(2) 0.28969(10) 0.08369(9) 0.0607(5) Uani 1 1 d .
O3 O 0.7362(2) 0.05161(12) 0.12290(13) 0.0783(7) Uani 1 1 d .
O4 O 0.6276(2) -0.03779(12) 0.15225(13) 0.0814(7) Uani 1 1 d .
O5 O 0.07616(17) 0.20704(9) 0.40135(10) 0.0559(5) Uani 1 1 d .
O6 O 0.3435(2) 0.19267(10) 0.54476(9) 0.0561(5) Uani 1 1 d .
O7 O -0.2420(2) 0.52526(11) 0.45174(12) 0.0725(6) Uani 1 1 d .
O8 O -0.3627(2) 0.43762(13) 0.46997(14) 0.0849(7) Uani 1 1 d .

loop_
_atom_site_aniso_label
_atom_site_aniso_U_11
_atom_site_aniso_U_22
_atom_site_aniso_U_33
_atom_site_aniso_U_23
_atom_site_aniso_U_13
_atom_site_aniso_U_12
C1 0.0477(15) 0.0342(13) 0.0713(17) -0.0131(12) -0.0056(12) -0.0013(11)
C2 0.0422(15) 0.0397(14) 0.0748(18) -0.0060(12) -0.0018(12) -0.0047(11)
C3 0.0408(13) 0.0413(13) 0.0441(12) -0.0005(10) -0.0014(10) -0.0004(11)
C4 0.0354(12) 0.0343(12) 0.0381(11) -0.0050(9) -0.0020(9) 0.0004(9)
C5 0.0406(13) 0.0355(12) 0.0430(12) -0.0041(9) -0.0061(10) 0.0015(10)
C6 0.0373(12) 0.0434(13) 0.0383(12) -0.0064(10) -0.0035(9) -0.0008(10)
C7 0.0537(16) 0.0450(15) 0.0479(14) 0.0045(11) -0.0043(11) 0.0073(12)
C8 0.0501(15) 0.0328(12) 0.0469(13) -0.0068(10) -0.0014(10) 0.0029(11)
C9 0.0441(13) 0.0414(13) 0.0357(12) -0.0075(9) -0.0045(9) 0.0034(11)
C10 0.0588(18) 0.0508(16) 0.0681(18) -0.0046(13) 0.0084(14) -0.0079(14)
C11 0.078(2) 0.0407(15) 0.0648(17) -0.0092(12) 0.0024(15) 0.0136(14)
C12 0.0374(13) 0.0415(14) 0.0527(14) 0.0016(10) 0.0054(10) -0.0034(10)
C13 0.0412(15) 0.0595(18) 0.0662(17) -0.0041(13) -0.0057(12) -0.0023(13)
C14 0.0425(17) 0.065(2) 0.104(3) 0.0044(18) -0.0188(16) -0.0051(14)
C15 0.0398(16) 0.0541(19) 0.130(3) 0.0002(19) 0.0105(18) 0.0040(14)
C16 0.0558(19) 0.0520(18) 0.097(2) -0.0044(16) 0.0310(18) -0.0013(14)
C17 0.0544(16) 0.0500(16) 0.0571(15) -0.0003(12) 0.0140(12) -0.0018(13)
C18 0.0464(14) 0.0359(13) 0.0402(12) -0.0038(9) -0.0013(10) 0.0066(10)
C19 0.0515(15) 0.0378(13) 0.0504(14) 0.0006(10) 0.0076(11) 0.0017(11)
C20 0.0618(17) 0.0349(13) 0.0505(14) 0.0030(10) -0.0007(12) 0.0121(12)
C21 0.0492(15) 0.0425(14) 0.0402(12) -0.0059(10) -0.0012(10) 0.0145(11)
C22 0.0561(16) 0.0497(16) 0.0531(15) 0.0085(12) 0.0138(12) 0.0096(13)
C23 0.0582(17) 0.0381(14) 0.0553(15) 0.0103(11) 0.0104(12) 0.0113(12)
C24 0.0425(14) 0.0355(13) 0.0539(14) -0.0062(10) -0.0053(11) -0.0036(11)
C25 0.0394(14) 0.0382(13) 0.0573(14) -0.0009(11) -0.0014(11) -0.0080(11)
C26 0.0396(13) 0.0398(13) 0.0413(12) 0.0008(9) 0.0014(9) -0.0002(10)
C27 0.0369(12) 0.0342(12) 0.0376(11) -0.0043(9) -0.0019(9) -0.0020(9)
C28 0.0382(13) 0.0371(13) 0.0418(12) -0.0021(9) -0.0058(9) -0.0014(10)
C29 0.0353(12) 0.0408(13) 0.0404(12) -0.0048(10) -0.0017(9) -0.0039(10)
C30 0.0518(16) 0.0405(14) 0.0529(14) 0.0050(11) -0.0053(11) 0.0027(12)
C31 0.0518(15) 0.0346(13) 0.0534(14) -0.0074(10) -0.0032(11) -0.0024(11)
C32 0.0428(14) 0.0417(13) 0.0427(13) -0.0077(10) -0.0064(10) -0.0021(11)
C33 0.090(2) 0.0424(17) 0.081(2) -0.0145(14) -0.0053(17) 0.0072(16)
C34 0.0552(18) 0.0509(17) 0.083(2) -0.0004(14) 0.0036(15) -0.0167(14)
C35 0.0396(13) 0.0400(14) 0.0639(16) 0.0027(11) 0.0082(11) -0.0072(11)
C36 0.0416(15) 0.0540(17) 0.084(2) 0.0022(14) -0.0068(14) -0.0046(13)
C37 0.0444(19) 0.066(2) 0.140(3) 0.010(2) -0.023(2) -0.0055(16)
C38 0.0417(19) 0.060(2) 0.184(5) -0.011(3) 0.019(2) 0.0033(16)
C39 0.062(2) 0.066(2) 0.132(3) -0.014(2) 0.038(2) 0.0004(18)
C40 0.0606(18) 0.0528(17) 0.0734(19) -0.0034(14) 0.0260(15) -0.0034(14)
C41 0.0414(13) 0.0395(13) 0.0349(11) -0.0005(9) -0.0027(9) 0.0054(10)
C42 0.0479(15) 0.0415(14) 0.0517(14) 0.0114(11) 0.0024(11) 0.0069(11)
C43 0.0443(15) 0.0564(17) 0.0495(14) 0.0049(12) 0.0035(11) 0.0039(12)
C44 0.0487(15) 0.0450(14) 0.0398(12) -0.0060(10) -0.0060(10) 0.0097(11)
C45 0.0606(17) 0.0360(13) 0.0441(13) -0.0035(10) -0.0031(11) 0.0029(12)
C46 0.0477(14) 0.0373(13) 0.0443(13) -0.0029(10) 0.0019(10) -0.0015(11)
N1 0.0397(11) 0.0354(11) 0.0558(12) -0.0077(9) -0.0010(9) 0.0039(9)
N2 0.0584(16) 0.0558(15) 0.0571(13) -0.0050(11) -0.0052(11) 0.0207(12)
N3 0.0367(11) 0.0375(11) 0.0469(11) -0.0033(8) -0.0031(8) 0.0023(8)
N4 0.0579(16) 0.0561(16) 0.0545(13) -0.0113(11) -0.0143(11) 0.0174(12)
O1 0.0364(10) 0.0478(11) 0.0745(12) -0.0127(9) -0.0124(8) 0.0044(8)
O2 0.0828(14) 0.0584(12) 0.0407(10) -0.0136(8) -0.0040(9) -0.0031(10)
O3 0.0517(13) 0.0817(17) 0.1019(18) -0.0018(13) 0.0090(12) 0.0181(12)
O4 0.0829(17) 0.0552(14) 0.1062(18) -0.0019(12) 0.0048(13) 0.0301(12)
O5 0.0388(10) 0.0494(11) 0.0787(13) -0.0114(9) -0.0147(9) -0.0010(8)
O6 0.0752(14) 0.0527(11) 0.0403(9) -0.0085(8) -0.0029(8) -0.0069(9)
O7 0.0802(15) 0.0512(13) 0.0853(15) -0.0110(11) -0.0195(11) 0.0257(11)
O8 0.0516(14) 0.0832(18) 0.120(2) -0.0080(14) 0.0035(13) 0.0141(13)

loop_
_atom_type_symbol
_atom_type_description
_atom_type_scat_dispersion_real
_atom_type_scat_dispersion_imag
_atom_type_scat_source
C C 0.0033 0.0016 'International Tables Vol C Tables 4.2.6.8 and 6.1.1.4'
H H 0 0 'International Tables Vol C Tables 4.2.6.8 and 6.1.1.4'
N N 0.0061 0.0033 'International Tables Vol C Tables 4.2.6.8 and 6.1.1.4'
O O 0.0106 0.006 'International Tables Vol C Tables 4.2.6.8 and 6.1.1.4'

loop_
_geom_angle_atom_site_label_1
_geom_angle_atom_site_label_2
_geom_angle_atom_site_label_3
_geom_angle
C2 C1 N1 122.6(2)
C2 C1 H1 118.7
N1 C1 H1 118.7
C1 C2 C3 121.5(2)
C1 C2 H2 119.3
C3 C2 H2 119.3
C2 C3 C12 113.2(2)
C2 C3 C4 109.43(19)
C12 C3 C4 113.63(19)
C2 C3 H3 106.7
C12 C3 H3 106.7
C4 C3 H3 106.7
C5 C4 C9 110.98(18)
C5 C4 C6 108.74(18)
C9 C4 C6 102.79(18)
C5 C4 C3 110.12(18)
C9 C4 C3 113.50(18)
C6 C4 C3 110.40(18)
O1 C5 N1 121.1(2)
O1 C5 C4 122.6(2)
N1 C5 C4 116.29(19)
O2 C6 C7 126.3(2)
O2 C6 C4 125.4(2)
C7 C6 C4 108.33(18)
C6 C7 C8 104.32(19)
C6 C7 H7A 110.9
C8 C7 H7A 110.9
C6 C7 H7B 110.9
C8 C7 H7B 110.9
H7A C7 H7B 108.9
C11 C8 C7 112.6(2)
C11 C8 C10 110.0(2)
C7 C8 C10 109.1(2)
C11 C8 C9 111.3(2)
C7 C8 C9 102.25(19)
C10 C8 C9 111.4(2)
C4 C9 C8 108.75(18)
C4 C9 H9A 109.9
C8 C9 H9A 109.9
C4 C9 H9B 109.9
C8 C9 H9B 109.9
H9A C9 H9B 108.3
C8 C10 H10A 109.5
C8 C10 H10B 109.5
H10A C10 H10B 109.5
C8 C10 H10C 109.5
H10A C10 H10C 109.5
H10B C10 H10C 109.5
C8 C11 H11A 109.5
C8 C11 H11B 109.5
H11A C11 H11B 109.5
C8 C11 H11C 109.5
H11A C11 H11C 109.5
H11B C11 H11C 109.5
C13 C12 C17 117.6(2)
C13 C12 C3 122.1(2)
C17 C12 C3 120.2(2)
C12 C13 C14 120.9(3)
C12 C13 H13 119.6
C14 C13 H13 119.6
C15 C14 C13 120.1(3)
C15 C14 H14 119.9
C13 C14 H14 119.9
C16 C15 C14 119.6(3)
C16 C15 H15 120.2
C14 C15 H15 120.2
C15 C16 C17 120.8(3)
C15 C16 H16 119.6
C17 C16 H16 119.6
C16 C17 C12 120.9(3)
C16 C17 H17 119.6
C12 C17 H17 119.6
C23 C18 C19 119.8(2)
C23 C18 N1 120.7(2)
C19 C18 N1 119.5(2)
C20 C19 C18 120.3(2)
C20 C19 H19 119.8
C18 C19 H19 119.8
C21 C20 C19 118.2(2)
C21 C20 H20 120.9
C19 C20 H20 120.9
C20 C21 C22 122.5(2)
C20 C21 N2 119.0(2)
C22 C21 N2 118.5(2)
C23 C22 C21 118.9(2)
C23 C22 H22 120.6
C21 C22 H22 120.6
C22 C23 C18 120.3(2)
C22 C23 H23 119.9
C18 C23 H23 119.9
C25 C24 N3 122.0(2)
C25 C24 H24 119
N3 C24 H24 119
C24 C25 C26 121.9(2)
C24 C25 H25 119.1
C26 C25 H25 119.1
C25 C26 C35 113.7(2)
C25 C26 C27 108.86(18)
C35 C26 C27 113.15(19)
C25 C26 H26 106.9
C35 C26 H26 106.9
C27 C26 H26 106.9
C28 C27 C32 110.84(18)
C28 C27 C29 110.12(18)
C32 C27 C29 102.89(18)
C28 C27 C26 109.56(18)
C32 C27 C26 113.06(19)
C29 C27 C26 110.20(18)
O5 C28 N3 121.3(2)
O5 C28 C27 121.6(2)
N3 C28 C27 117.06(19)
O6 C29 C30 126.1(2)
O6 C29 C27 125.8(2)
C30 C29 C27 108.17(18)
C29 C30 C31 104.96(19)
C29 C30 H30A 110.8
C31 C30 H30A 110.8
C29 C30 H30B 110.8
C31 C30 H30B 110.8
H30A C30 H30B 108.8
C33 C31 C30 113.0(2)
C33 C31 C34 110.4(2)
C30 C31 C34 108.8(2)
C33 C31 C32 111.6(2)
C30 C31 C32 101.75(19)
C34 C31 C32 111.0(2)
C27 C32 C31 108.92(18)
C27 C32 H32A 109.9
C31 C32 H32A 109.9
C27 C32 H32B 109.9
C31 C32 H32B 109.9
H32A C32 H32B 108.3
C31 C33 H33A 109.5
C31 C33 H33B 109.5
H33A C33 H33B 109.5
C31 C33 H33C 109.5
H33A C33 H33C 109.5
H33B C33 H33C 109.5
C31 C34 H34A 109.5
C31 C34 H34B 109.5
H34A C34 H34B 109.5
C31 C34 H34C 109.5
H34A C34 H34C 109.5
H34B C34 H34C 109.5
C36 C35 C40 118.3(3)
C36 C35 C26 121.7(2)
C40 C35 C26 120.0(3)
C35 C36 C37 120.4(3)
C35 C36 H36 119.8
C37 C36 H36 119.8
C38 C37 C36 119.7(4)
C38 C37 H37 120.2
C36 C37 H37 120.2
C39 C38 C37 120.2(3)
C39 C38 H38 119.9
C37 C38 H38 119.9
C38 C39 C40 120.7(4)
C38 C39 H39 119.7
C40 C39 H39 119.7
C39 C40 C35 120.8(3)
C39 C40 H40 119.6
C35 C40 H40 119.6
C46 C41 C42 119.5(2)
C46 C41 N3 119.2(2)
C42 C41 N3 121.3(2)
C43 C42 C41 120.2(2)
C43 C42 H42 119.9
C41 C42 H42 119.9
C42 C43 C44 119.3(2)
C42 C43 H43 120.3
C44 C43 H43 120.3
C45 C44 C43 121.3(2)
C45 C44 N4 119.7(2)
C43 C44 N4 119.0(2)
C44 C45 C46 119.3(2)
C44 C45 H45 120.4
C46 C45 H45 120.4
C45 C46 C41 120.3(2)
C45 C46 H46 119.8
C41 C46 H46 119.8
C5 N1 C1 121.2(2)
C5 N1 C18 119.3(2)
C1 N1 C18 119.3(2)
O3 N2 O4 123.4(2)
O3 N2 C21 118.8(2)
O4 N2 C21 117.7(3)
C28 N3 C24 120.7(2)
C28 N3 C41 120.46(19)
C24 N3 C41 118.32(19)
O8 N4 O7 123.3(3)
O8 N4 C44 118.9(3)
O7 N4 C44 117.7(3)

loop_
_geom_bond_atom_site_label_1
_geom_bond_atom_site_label_2
_geom_bond_distance
C1 C2 1.304(4)
C1 N1 1.416(3)
C1 H1 0.93
C2 C3 1.508(3)
C2 H2 0.93
C3 C12 1.511(3)
C3 C4 1.570(3)
C3 H3 0.98
C4 C5 1.537(3)
C4 C9 1.537(3)
C4 C6 1.551(3)
C5 O1 1.205(3)
C5 N1 1.391(3)
C6 O2 1.202(3)
C6 C7 1.494(3)
C7 C8 1.530(3)
C7 H7A 0.97
C7 H7B 0.97
C8 C11 1.522(3)
C8 C10 1.533(4)
C8 C9 1.543(3)
C9 H9A 0.97
C9 H9B 0.97
C10 H10A 0.96
C10 H10B 0.96
C10 H10C 0.96
C11 H11A 0.96
C11 H11B 0.96
C11 H11C 0.96
C12 C13 1.388(4)
C12 C17 1.389(4)
C13 C14 1.388(4)
C13 H13 0.93
C14 C15 1.372(5)
C14 H14 0.93
C15 C16 1.360(5)
C15 H15 0.93
C16 C17 1.380(4)
C16 H16 0.93
C17 H17 0.93
C18 C23 1.379(3)
C18 C19 1.395(3)
C18 N1 1.426(3)
C19 C20 1.379(4)
C19 H19 0.93
C20 C21 1.373(4)
C20 H20 0.93
C21 C22 1.377(4)
C21 N2 1.464(3)
C22 C23 1.374(4)
C22 H22 0.93
C23 H23 0.93
C24 C25 1.315(3)
C24 N3 1.416(3)
C24 H24 0.93
C25 C26 1.503(3)
C25 H25 0.93
C26 C35 1.510(3)
C26 C27 1.568(3)
C26 H26 0.98
C27 C28 1.537(3)
C27 C32 1.538(3)
C27 C29 1.555(3)
C28 O5 1.212(3)
C28 N3 1.386(3)
C29 O6 1.197(3)
C29 C30 1.500(3)
C30 C31 1.531(4)
C30 H30A 0.97
C30 H30B 0.97
C31 C33 1.516(4)
C31 C34 1.531(4)
C31 C32 1.548(3)
C32 H32A 0.97
C32 H32B 0.97
C33 H33A 0.96
C33 H33B 0.96
C33 H33C 0.96
C34 H34A 0.96
C34 H34B 0.96
C34 H34C 0.96
C35 C36 1.389(4)
C35 C40 1.396(4)
C36 C37 1.397(4)
C36 H36 0.93
C37 C38 1.379(6)
C37 H37 0.93
C38 C39 1.363(6)
C38 H38 0.93
C39 C40 1.373(5)
C39 H39 0.93
C40 H40 0.93
C41 C46 1.388(3)
C41 C42 1.390(3)
C41 N3 1.426(3)
C42 C43 1.377(4)
C42 H42 0.93
C43 C44 1.379(4)
C43 H43 0.93
C44 C45 1.376(4)
C44 N4 1.464(3)
C45 C46 1.378(4)
C45 H45 0.93
C46 H46 0.93
N2 O3 1.227(3)
N2 O4 1.231(3)
N4 O8 1.224(3)
N4 O7 1.226(3)
